data_7055321
loop_
_publ_author_name
'Liu, Sui-Jun'
'Han, Song-De'
'Chang, Ze'
'Bu, Xian-He'

_publ_section_title
;
 Cluster- and chain-based magnetic MOFs derived from 3d metal ions and
 1,3,5-benzenetricarboxylate
;
_journal_issue 3
_journal_name_full 'New J. Chem.'
_journal_page_first 2680
_journal_paper_doi 10.1039/C5NJ02161H
_journal_volume 40
_journal_year 2016
_chemical_formula_moiety '0.5(C104 H124 Co12 N8 Na4 O72), C4 H9 N O, 2(H2 O)'
_chemical_formula_sum 'C56 H75 Co6 N5 Na2 O39'
_chemical_formula_weight 1841.77
_space_group_crystal_system monoclinic
_space_group_IT_number 5
_space_group_name_Hall 'C 2y'
_space_group_name_H-M_alt 'C 1 2 1'
_symmetry_space_group_name_Hall 'C 2y'
_symmetry_space_group_name_H-M 'C 1 2 1'
_atom_sites_solution_hydrogens mixed
_audit_creation_date 2015-11-21
_audit_creation_method
;
Olex2 1.2-beta
(compiled 2015.11.10 svn.r3248 for OlexSys, GUI svn.r5133)
;
_audit_update_record
;
2015-11-26 deposited with the CCDC.
2016-01-19 downloaded from the CCDC.
;
_cell_angle_alpha 90
_cell_angle_beta 107.3010(10)
_cell_angle_gamma 90
_cell_formula_units_Z 2
_cell_length_a 18.1249(7)
_cell_length_b 12.1064(5)
_cell_length_c 17.7333(7)
_cell_measurement_reflns_used 18461
_cell_measurement_temperature 293(2)
_cell_measurement_theta_max 27.6
_cell_measurement_theta_min 3.4
_cell_volume 3715.1(3)
_computing_cell_refinement PROCESS-AUTO
_computing_data_collection PROCESS-AUTO
_computing_data_reduction CrystalStructure
_computing_molecular_graphics 'Olex2 (Dolomanov et al., 2009)'
_computing_publication_material 'Olex2 (Dolomanov et al., 2009)'
_computing_structure_refinement 'ShelXL (Sheldrick, 2015)'
_diffrn_ambient_temperature 293.2
_diffrn_measured_fraction_theta_full 0.997
_diffrn_measured_fraction_theta_max 0.997
_diffrn_measurement_device_type 'CCD Area Detector'
_diffrn_radiation_type MoK\a
_diffrn_radiation_wavelength 0.71075
_diffrn_reflns_av_R_equivalents 0.1164
_diffrn_reflns_av_unetI/netI 0.1461
_diffrn_reflns_Laue_measured_fraction_full 0.997
_diffrn_reflns_Laue_measured_fraction_max 0.997
_diffrn_reflns_limit_h_max 23
_diffrn_reflns_limit_h_min -23
_diffrn_reflns_limit_k_max 15
_diffrn_reflns_limit_k_min -15
_diffrn_reflns_limit_l_max 23
_diffrn_reflns_limit_l_min -23
_diffrn_reflns_number 19250
_diffrn_reflns_point_group_measured_fraction_full 0.995
_diffrn_reflns_point_group_measured_fraction_max 0.991
_diffrn_reflns_theta_full 25.242
_diffrn_reflns_theta_max 27.481
_diffrn_reflns_theta_min 3.366
_exptl_absorpt_coefficient_mu 1.418
_exptl_absorpt_correction_T_max 0.821
_exptl_absorpt_correction_T_min 0.776
_exptl_absorpt_correction_type multi-scan
_exptl_crystal_colour purple
_exptl_crystal_colour_primary purple
_exptl_crystal_density_diffrn 1.646
_exptl_crystal_description block
_exptl_crystal_F_000 1884
_exptl_crystal_size_max 0.18
_exptl_crystal_size_mid 0.16
_exptl_crystal_size_min 0.14
_refine_diff_density_max 0.914
_refine_diff_density_min -1.258
_refine_diff_density_rms 0.142
_refine_ls_abs_structure_details
;
 Flack x determined using 2438 quotients [(I+)-(I-)]/[(I+)+(I-)]
 (Parsons, Flack and Wagner, Acta Cryst. B69 (2013) 249-259).
;
_refine_ls_abs_structure_Flack 0.00(2)
_refine_ls_extinction_method none
_refine_ls_goodness_of_fit_ref 1.073
_refine_ls_hydrogen_treatment mixed
_refine_ls_matrix_type full
_refine_ls_number_parameters 525
_refine_ls_number_reflns 8441
_refine_ls_number_restraints 111
_refine_ls_restrained_S_all 1.087
_refine_ls_R_factor_all 0.0902
_refine_ls_R_factor_gt 0.0740
_refine_ls_shift/su_max 0.001
_refine_ls_shift/su_mean 0.000
_refine_ls_structure_factor_coef Fsqd
_refine_ls_weighting_details 'w=1/[\s^2^(Fo^2^)+(0.0670P)^2^] where P=(Fo^2^+2Fc^2^)/3'
_refine_ls_weighting_scheme calc
_refine_ls_wR_factor_gt 0.1756
_refine_ls_wR_factor_ref 0.1880
_reflns_Friedel_coverage 0.899
_reflns_Friedel_fraction_full 0.993
_reflns_Friedel_fraction_max 0.985
_reflns_number_gt 7085
_reflns_number_total 8441
_reflns_threshold_expression 'I > 2\s(I)'
_cod_data_source_file c5nj02161h2.cif
_cod_data_source_block 1
_cod_depositor_comments
;
The following automatic conversions were performed:

'_exptl_absorpt_correction_type' value 'Multi-scan' changed to
'multi-scan' according to
/usr/data/users/saulius/crontab/automatic-downloads/rss-feeds/RSC/lib/dictionaries/cif_core.dic
dictionary named 'cif_core.dic' version 2.4.2 from 2011-04-26.

Automatic conversion script
Id: cif_fix_values 4268 2015-11-12 08:31:59Z antanas 

 Adding full bibliography for 7055321--7055323.cif.
;
_cod_database_code 7055321
_shelx_space_group_comment
;
The symmetry employed for this shelxl refinement is uniquely defined
by the following loop, which should always be used as a source of
symmetry information in preference to the above space-group names.
They are only intended as comments.
;
_olex2_refinement_description
;
1. Fixed Uiso
 At 1.2 times of:
  All C(H) groups, {H19A,H19B} of O19
 At 1.5 times of:
  All C(H,H,H) groups, {H20A,H20B} of O20, {H14A,H14B} of O14, All O(H,H,H)
  groups
2. Restrained distances
 H20A-O4_$1
 2.1 with sigma of 0.02
 O13-H13
 0.82 with sigma of 0.02
3. Restrained planarity
 O17, N3, C27, C28, C29, C30
 with sigma of 0.1
4. Rigid bond restraints
 O15, N1, C19, C20, C21, C22
 with sigma for 1-2 distances of 0.001 and sigma for 1-3 distances of 0.001
 O16, N2, C23, C24, C25, C26
 with sigma for 1-2 distances of 0.001 and sigma for 1-3 distances of 0.001
 O16, N2, C23, C24, C25, C26
 with sigma for 1-2 distances of 0.001 and sigma for 1-3 distances of 0.001
 O17, N3, C27, C28, C29, C30
 with sigma for 1-2 distances of 0.001 and sigma for 1-3 distances of 0.001
5. Uiso/Uaniso restraints and constraints
Uanis(C20) \\sim Ueq, Uanis(N1) \\sim Ueq, Uanis(C22) \\sim Ueq, Uanis(C21)
\\sim Ueq: with sigma of 0.01 and sigma for terminal atoms of 0.02
Uanis(C24) \\sim Ueq, Uanis(C25) \\sim Ueq, Uanis(C26) \\sim Ueq: with sigma of
0.01 and sigma for terminal atoms of 0.02
Uanis(C30) \\sim Ueq, Uanis(N3) \\sim Ueq, Uanis(C29) \\sim Ueq, Uanis(C27)
\\sim Ueq, Uanis(C28) \\sim Ueq: with sigma of 0.01 and sigma for terminal
atoms of 0.02
6. Others
 Fixed Sof: O17(0.5) N3(0.5) C27(0.5) C28(0.5) H28A(0.5) H28B(0.5) H28C(0.5)
 C29(0.5) H29A(0.5) H29B(0.5) H29C(0.5) C30(0.5) H30A(0.5) H30B(0.5) H30C(0.5)
7.a Riding coordinates:
 O19(H19A,H19B), O20(H20A,H20B), C26(H26A,H26B,H26C), C30(H30A,H30B,H30C),
 O18(H18A,H18B)
7.b Rotating group:
 O14(H14A,H14B)
7.c Aromatic/amide H refined with riding coordinates:
 C2(H2), C4(H4), C6(H6), C11(H11), C13(H13A), C15(H15)
7.d Idealised Me refined as rotating group:
 C20(H20C,H20D,H20E), C21(H21A,H21B,H21C), C22(H22A,H22B,H22C), C24(H24A,H24B,
 H24C), C25(H25A,H25B,H25C), C28(H28A,H28B,H28C), C29(H29A,H29B,H29C)
;
_shelx_shelxl_version_number 2014/7
_olex2_submission_special_instructions 'No special instructions were received'

loop_
_space_group_symop_operation_xyz
'x, y, z'
'-x, y, -z'
'x+1/2, y+1/2, z'
'-x+1/2, y+1/2, -z'

loop_
_atom_site_label
_atom_site_type_symbol
_atom_site_fract_x
_atom_site_fract_y
_atom_site_fract_z
_atom_site_U_iso_or_equiv
_atom_site_adp_type
_atom_site_occupancy
_atom_site_site_symmetry_order
_atom_site_calc_flag
_atom_site_refinement_flags_posn
_atom_site_refinement_flags_adp
_atom_site_refinement_flags_occupancy
_atom_site_disorder_assembly
_atom_site_disorder_group
Co1 Co 0.78998(7) 0.15718(12) 0.68643(8) 0.0256(4) Uani 1 1 d . . . . .
Co2 Co 0.66714(7) 0.34578(9) 0.66121(6) 0.0122(3) Uani 1 1 d . . . . .
Co3 Co 0.80626(7) 0.31383(9) 0.83621(6) 0.0136(3) Uani 1 1 d . . . . .
Na1A Na 0.5997(3) 1.0024(4) 0.9945(3) 0.0493(13) Uani 1 1 d . . . . .
O1 O 0.7483(4) 0.1339(7) 0.5702(4) 0.0324(18) Uani 1 1 d . . . . .
O2 O 0.6454(4) 0.2336(6) 0.5682(4) 0.0282(17) Uani 1 1 d . . . . .
O3 O 0.4396(4) 0.2944(5) 0.3255(4) 0.0223(15) Uani 1 1 d . . . . .
O4 O 0.4066(4) 0.1526(7) 0.2421(4) 0.038(2) Uani 1 1 d D . . . .
O5 O 0.6419(4) -0.0800(6) 0.2278(4) 0.0263(16) Uani 1 1 d . . . . .
O6 O 0.7138(4) -0.1351(7) 0.3474(4) 0.0303(18) Uani 1 1 d . . . . .
O7 O 0.6707(4) 0.4754(6) 0.7382(4) 0.0275(16) Uani 1 1 d . . . . .
O8 O 0.7432(5) 0.4396(6) 0.8622(4) 0.0321(18) Uani 1 1 d . . . . .
O9 O 0.4069(5) 0.6436(9) 0.7115(5) 0.053(3) Uani 1 1 d . . . . .
O10 O 0.3891(4) 0.6976(9) 0.8239(6) 0.051(2) Uani 1 1 d . . . . .
O11 O 0.7137(4) 0.7031(6) 1.0729(4) 0.0242(15) Uani 1 1 d . . . . .
O12 O 0.6192(4) 0.8241(6) 1.0417(4) 0.0298(17) Uani 1 1 d . . . . .
O13 O 0.7284(4) 0.2359(5) 0.7448(3) 0.0162(13) Uani 1 1 d D . . . .
O14 O 0.6219(5) 0.4650(6) 0.5735(4) 0.0358(19) Uani 1 1 d . . . . .
H14A H 0.5761 0.4999 0.5772 0.054 Uiso 1 1 d GR . . . .
H14B H 0.6075 0.4377 0.5207 0.054 Uiso 1 1 d GR . . . .
O15 O 0.7578(6) 0.0043(8) 0.7157(6) 0.054(2) Uani 1 1 d . U . . .
O16 O 0.6032(9) 1.1762(10) 1.0578(9) 0.099(4) Uani 1 1 d . U . . .
O19 O 0.4762(5) 1.0082(7) 0.9026(5) 0.047(2) Uani 1 1 d . . . . .
H19A H 0.4648 0.9529 0.8719 0.056 Uiso 1 1 d R . . . .
H19B H 0.4667 1.0658 0.8761 0.056 Uiso 1 1 d R . . . .
O20 O 0.6628(5) 1.0552(9) 0.9055(5) 0.054(3) Uani 1 1 d . . . . .
H20A H 0.6369 1.0437 0.8570 0.081 Uiso 1 1 d DR . . . .
H20B H 0.7118 1.0668 0.9133 0.081 Uiso 1 1 d R . . . .
N1 N 0.7114(10) -0.1646(11) 0.7067(9) 0.084(4) Uani 1 1 d . U . . .
N2 N 0.6024(15) 1.3506(17) 1.0851(11) 0.127(7) Uani 1 1 d . U . . .
C1 C 0.6415(6) 0.1341(7) 0.4547(5) 0.0181(18) Uani 1 1 d . . . . .
C2 C 0.5703(5) 0.1815(8) 0.4151(5) 0.020(2) Uani 1 1 d . . . . .
H2 H 0.5489 0.2362 0.4409 0.024 Uiso 1 1 calc R . . . .
C3 C 0.5306(5) 0.1500(8) 0.3390(5) 0.0177(18) Uani 1 1 d . . . . .
C4 C 0.5599(5) 0.0682(8) 0.3019(5) 0.020(2) Uani 1 1 d . . . . .
H4 H 0.5314 0.0451 0.2502 0.024 Uiso 1 1 calc R . . . .
C5 C 0.6316(5) 0.0186(8) 0.3400(5) 0.018(2) Uani 1 1 d . . . . .
C6 C 0.6715(5) 0.0510(8) 0.4172(5) 0.0166(19) Uani 1 1 d . . . . .
H6 H 0.7191 0.0165 0.4443 0.020 Uiso 1 1 calc R . . . .
C7 C 0.6827(5) 0.1712(8) 0.5378(5) 0.0183(19) Uani 1 1 d . . . . .
C8 C 0.4535(5) 0.2022(8) 0.2981(5) 0.0168(18) Uani 1 1 d . . . . .
C9 C 0.6650(5) -0.0720(8) 0.3018(5) 0.0188(19) Uani 1 1 d . . . . .
C10 C 0.6407(6) 0.5677(7) 0.8410(5) 0.0184(19) Uani 1 1 d . . . . .
C11 C 0.5649(6) 0.5876(8) 0.7972(5) 0.023(2) Uani 1 1 d . . . . .
H11 H 0.5447 0.5544 0.7467 0.027 Uiso 1 1 calc R . . . .
C12 C 0.5175(5) 0.6562(9) 0.8265(5) 0.022(2) Uani 1 1 d . . . . .
C13 C 0.5464(6) 0.7069(8) 0.8997(5) 0.022(2) Uani 1 1 d . . . . .
H13A H 0.5139 0.7525 0.9198 0.026 Uiso 1 1 calc R . . . .
C14 C 0.6243(5) 0.6901(8) 0.9439(5) 0.0182(19) Uani 1 1 d . . . . .
C15 C 0.6700(5) 0.6178(8) 0.9153(5) 0.0187(19) Uani 1 1 d . . . . .
H15 H 0.7214 0.6025 0.9465 0.022 Uiso 1 1 calc R . . . .
C16 C 0.6885(6) 0.4863(8) 0.8108(5) 0.020(2) Uani 1 1 d . . . . .
C17 C 0.4316(6) 0.6674(11) 0.7846(7) 0.037(3) Uani 1 1 d . . . . .
C18 C 0.6551(5) 0.7405(8) 1.0246(5) 0.019(2) Uani 1 1 d . . . . .
C19 C 0.7525(11) -0.0897(11) 0.6837(11) 0.066(4) Uani 1 1 d . U . . .
C20 C 0.7929(14) -0.1188(16) 0.6239(13) 0.102(6) Uani 1 1 d . U . . .
H20C H 0.8227 -0.0550 0.6152 0.152 Uiso 1 1 calc GR . . . .
H20D H 0.7546 -0.1394 0.5741 0.152 Uiso 1 1 calc GR . . . .
H20E H 0.8280 -0.1811 0.6434 0.152 Uiso 1 1 calc GR . . . .
C21 C 0.707(2) -0.2811(16) 0.6880(19) 0.150(9) Uani 1 1 d . U . . .
H21A H 0.7233 -0.3241 0.7370 0.225 Uiso 1 1 calc GR . . . .
H21B H 0.7402 -0.2978 0.6552 0.225 Uiso 1 1 calc GR . . . .
H21C H 0.6532 -0.3003 0.6592 0.225 Uiso 1 1 calc GR . . . .
C22 C 0.6616(16) -0.133(2) 0.7565(14) 0.126(8) Uani 1 1 d . U . . .
H22A H 0.6333 -0.0653 0.7357 0.189 Uiso 1 1 calc GR . . . .
H22B H 0.6939 -0.1206 0.8109 0.189 Uiso 1 1 calc GR . . . .
H22C H 0.6248 -0.1927 0.7557 0.189 Uiso 1 1 calc GR . . . .
C23 C 0.6132(15) 1.2762(17) 1.0507(16) 0.104(6) Uani 1 1 d . U . . .
C24 C 0.6485(18) 1.330(2) 0.9916(17) 0.145(8) Uani 1 1 d . U . . .
H24A H 0.6935 1.3739 1.0199 0.218 Uiso 1 1 calc GR . . . .
H24B H 0.6101 1.3772 0.9556 0.218 Uiso 1 1 calc GR . . . .
H24C H 0.6648 1.2719 0.9611 0.218 Uiso 1 1 calc GR . . . .
C25 C 0.6066(19) 1.4678(16) 1.0899(17) 0.135(8) Uani 1 1 d . U . . .
H25A H 0.5908 1.4929 1.1353 0.202 Uiso 1 1 calc GR . . . .
H25B H 0.5722 1.4998 1.0413 0.202 Uiso 1 1 calc GR . . . .
H25C H 0.6598 1.4915 1.0962 0.202 Uiso 1 1 calc GR . . . .
C26 C 0.560(2) 1.303(2) 1.1527(15) 0.151(9) Uani 1 1 d . U . . .
H26A H 0.5050 1.3099 1.1382 0.227 Uiso 1 1 d R . . . .
H26B H 0.5831 1.3414 1.2012 0.227 Uiso 1 1 d R . . . .
H26C H 0.5739 1.2258 1.1597 0.227 Uiso 1 1 d R . . . .
O17 O 0.5447(17) 0.652(2) 0.5734(15) 0.092(7) Uani 0.5 1 d . U P A -1
N3 N 0.5034(19) 0.814(3) 0.5321(15) 0.089(7) Uani 0.5 1 d . U P A -1
C27 C 0.5501(19) 0.744(3) 0.5278(18) 0.075(7) Uani 0.5 1 d . U P A -1
C28 C 0.605(2) 0.761(3) 0.481(2) 0.082(8) Uani 0.5 1 d . U P A -1
H28A H 0.6567 0.7744 0.5172 0.123 Uiso 0.5 1 calc GR . P A -1
H28B H 0.5883 0.8253 0.4466 0.123 Uiso 0.5 1 calc GR . P A -1
H28C H 0.6056 0.6955 0.4492 0.123 Uiso 0.5 1 calc GR . P A -1
C29 C 0.489(4) 0.928(3) 0.483(3) 0.093(11) Uani 0.5 1 d . U P A -1
H29A H 0.4508 0.9168 0.4319 0.139 Uiso 0.5 1 calc GR . P A -1
H29B H 0.5380 0.9530 0.4755 0.139 Uiso 0.5 1 calc GR . P A -1
H29C H 0.4707 0.9846 0.5130 0.139 Uiso 0.5 1 calc GR . P A -1
C30 C 0.451(3) 0.800(4) 0.590(3) 0.134(12) Uani 0.5 1 d . U P A -1
H30A H 0.4384 0.7239 0.5922 0.201 Uiso 0.5 1 d R . P A -1
H30B H 0.4048 0.8427 0.5694 0.201 Uiso 0.5 1 d R . P A -1
H30C H 0.4791 0.8263 0.6414 0.201 Uiso 0.5 1 d R . P A -1
O18 O 0.5432(6) 0.4629(8) 0.4083(6) 0.059(3) Uani 1 1 d . . . . .
H18A H 0.5379 0.5362 0.4029 0.088 Uiso 1 1 d R . . . .
H18B H 0.5166 0.4317 0.3674 0.088 Uiso 1 1 d R . . . .
H13 H 0.699(8) 0.204(13) 0.766(9) 0.088 Uiso 1 1 d DR . . . .

loop_
_atom_site_aniso_label
_atom_site_aniso_U_11
_atom_site_aniso_U_22
_atom_site_aniso_U_33
_atom_site_aniso_U_23
_atom_site_aniso_U_13
_atom_site_aniso_U_12
Co1 0.0185(6) 0.0393(9) 0.0171(6) -0.0092(6) 0.0025(5) 0.0034(6)
Co2 0.0134(6) 0.0119(6) 0.0111(5) -0.0026(4) 0.0033(4) -0.0017(4)
Co3 0.0160(6) 0.0145(6) 0.0094(5) 0.0000(4) 0.0026(4) -0.0018(5)
Na1A 0.064(3) 0.035(3) 0.061(3) 0.006(2) 0.036(3) -0.001(3)
O1 0.024(4) 0.042(5) 0.025(4) -0.011(3) -0.002(3) 0.006(3)
O2 0.022(4) 0.034(4) 0.023(4) -0.019(3) -0.001(3) 0.004(3)
O3 0.012(3) 0.017(4) 0.037(4) -0.006(3) 0.004(3) 0.006(2)
O4 0.021(4) 0.050(5) 0.035(4) -0.019(4) -0.006(3) 0.013(4)
O5 0.034(4) 0.032(4) 0.011(3) 0.000(3) 0.004(3) 0.019(3)
O6 0.033(4) 0.045(5) 0.013(3) 0.004(3) 0.007(3) 0.030(4)
O7 0.045(5) 0.021(4) 0.019(3) -0.009(3) 0.015(3) -0.001(3)
O8 0.044(5) 0.030(4) 0.023(4) 0.001(3) 0.012(3) 0.016(4)
O9 0.035(5) 0.072(7) 0.035(5) 0.009(5) -0.018(4) -0.010(5)
O10 0.019(4) 0.072(7) 0.066(6) 0.023(5) 0.018(4) 0.021(4)
O11 0.023(4) 0.029(4) 0.016(3) -0.012(3) -0.002(3) 0.008(3)
O12 0.036(4) 0.028(4) 0.022(3) -0.013(3) 0.004(3) 0.018(3)
O13 0.016(3) 0.020(3) 0.012(3) -0.001(2) 0.003(3) -0.005(3)
O14 0.046(5) 0.026(4) 0.028(4) 0.002(3) 0.000(3) 0.010(4)
O15 0.069(6) 0.041(4) 0.057(6) 0.001(4) 0.027(5) -0.004(4)
O16 0.118(11) 0.050(5) 0.125(11) -0.006(7) 0.031(9) -0.015(7)
O19 0.063(6) 0.037(5) 0.037(5) -0.004(4) 0.009(4) -0.024(4)
O20 0.040(5) 0.084(8) 0.035(5) 0.017(5) 0.007(4) -0.023(5)
N1 0.119(9) 0.040(5) 0.116(9) -0.014(6) 0.071(7) -0.012(6)
N2 0.21(2) 0.064(6) 0.102(12) -0.036(8) 0.037(11) -0.035(12)
C1 0.029(5) 0.013(4) 0.013(4) -0.002(3) 0.007(4) 0.000(4)
C2 0.021(5) 0.026(5) 0.013(4) -0.009(4) 0.004(4) 0.002(4)
C3 0.014(4) 0.019(5) 0.017(4) -0.003(4) 0.001(3) 0.002(4)
C4 0.018(5) 0.027(5) 0.012(4) -0.006(4) 0.001(4) 0.005(4)
C5 0.020(5) 0.022(5) 0.013(4) -0.003(4) 0.005(4) 0.013(4)
C6 0.013(4) 0.024(5) 0.010(4) 0.000(4) -0.001(3) 0.009(4)
C7 0.019(5) 0.023(5) 0.011(4) -0.006(4) 0.001(4) -0.003(4)
C8 0.016(4) 0.018(5) 0.015(4) -0.003(4) 0.002(3) 0.006(4)
C9 0.017(5) 0.028(5) 0.012(4) -0.002(4) 0.006(4) 0.010(4)
C10 0.029(5) 0.008(4) 0.018(4) -0.007(3) 0.007(4) 0.002(4)
C11 0.028(5) 0.026(5) 0.014(4) -0.006(4) 0.007(4) -0.014(4)
C12 0.015(4) 0.026(5) 0.018(5) 0.001(4) -0.003(4) -0.007(4)
C13 0.027(5) 0.020(5) 0.017(4) -0.002(4) 0.004(4) 0.009(4)
C14 0.016(4) 0.023(5) 0.017(4) -0.006(4) 0.007(4) -0.005(4)
C15 0.017(4) 0.024(5) 0.015(4) -0.004(4) 0.004(4) 0.002(4)
C16 0.031(5) 0.015(5) 0.018(5) -0.009(4) 0.011(4) -0.005(4)
C17 0.026(5) 0.042(7) 0.033(6) 0.019(5) -0.008(5) -0.003(5)
C18 0.020(5) 0.022(5) 0.013(4) -0.006(4) 0.002(4) -0.002(4)
C19 0.083(11) 0.029(5) 0.107(12) 0.005(6) 0.059(9) 0.020(5)
C20 0.135(15) 0.067(11) 0.141(14) -0.005(9) 0.099(11) 0.022(10)
C21 0.22(2) 0.037(6) 0.22(2) -0.019(11) 0.113(18) -0.022(11)
C22 0.182(18) 0.106(14) 0.140(16) -0.003(12) 0.124(13) -0.019(13)
C23 0.120(17) 0.046(5) 0.163(18) -0.007(9) 0.069(14) -0.004(11)
C24 0.184(19) 0.078(13) 0.210(17) 0.035(12) 0.113(14) 0.017(14)
C25 0.18(2) 0.063(6) 0.138(17) -0.043(10) 0.013(14) -0.012(13)
C26 0.23(2) 0.108(15) 0.133(16) -0.021(12) 0.082(14) 0.014(15)
O17 0.13(2) 0.063(12) 0.109(19) -0.003(10) 0.081(16) 0.013(13)
N3 0.107(12) 0.083(10) 0.090(13) 0.009(9) 0.052(10) 0.022(9)
C27 0.080(12) 0.074(10) 0.076(13) 0.000(9) 0.032(9) 0.007(8)
C28 0.104(17) 0.064(17) 0.092(19) 0.002(14) 0.053(13) 0.009(14)
C29 0.11(3) 0.059(12) 0.10(3) -0.007(13) 0.02(2) -0.002(14)
C30 0.14(2) 0.15(3) 0.15(2) 0.024(18) 0.101(16) 0.035(18)
O18 0.068(7) 0.051(6) 0.064(6) -0.010(5) 0.029(5) -0.019(5)

loop_
_atom_type_symbol
_atom_type_description
_atom_type_scat_dispersion_real
_atom_type_scat_dispersion_imag
_atom_type_scat_source
C C 0.0033 0.0016 'International Tables Vol C Tables 4.2.6.8 and 6.1.1.4'
H H 0.0000 0.0000 'International Tables Vol C Tables 4.2.6.8 and 6.1.1.4'
Co Co 0.3494 0.9721 'International Tables Vol C Tables 4.2.6.8 and 6.1.1.4'
N N 0.0061 0.0033 'International Tables Vol C Tables 4.2.6.8 and 6.1.1.4'
Na Na 0.0362 0.0249 'International Tables Vol C Tables 4.2.6.8 and 6.1.1.4'
O O 0.0106 0.0060 'International Tables Vol C Tables 4.2.6.8 and 6.1.1.4'

loop_
_geom_angle_atom_site_label_1
_geom_angle_atom_site_label_2
_geom_angle_atom_site_label_3
_geom_angle
_geom_angle_site_symmetry_1
_geom_angle_site_symmetry_3
O1 Co1 O9 105.3(3) . 3_545
O1 Co1 O15 94.9(4) . .
O9 Co1 O15 103.1(4) 3_545 .
O13 Co1 O1 120.6(3) . .
O13 Co1 O9 129.5(3) . 3_545
O13 Co1 O15 93.2(3) . .
O2 Co2 O3 86.1(3) . 2_656
O2 Co2 O6 88.4(3) . 4_656
O2 Co2 O14 85.5(3) . .
O3 Co2 O6 168.6(3) 2_656 4_656
O7 Co2 O2 168.3(3) . .
O7 Co2 O3 90.0(3) . 2_656
O7 Co2 O6 97.2(3) . 4_656
O7 Co2 O14 84.0(3) . .
O13 Co2 O2 94.8(3) . .
O13 Co2 O3 92.6(2) . 2_656
O13 Co2 O6 77.9(3) . 4_656
O13 Co2 O7 96.4(3) . .
O13 Co2 O14 170.7(3) . .
O14 Co2 O3 96.7(3) . 2_656
O14 Co2 O6 92.9(3) . 4_656
O5 Co3 O10 84.6(3) 4_656 3_545
O5 Co3 O11 163.3(3) 4_656 4_647
O5 Co3 O12 104.8(2) 4_656 4_647
O5 Co3 C18 134.7(3) 4_656 4_647
O8 Co3 O5 92.1(3) . 4_656
O8 Co3 O10 169.5(4) . 3_545
O8 Co3 O11 93.7(3) . 4_647
O8 Co3 O12 87.5(3) . 4_647
O8 Co3 C18 93.0(3) . 4_647
O10 Co3 O11 87.0(3) 3_545 4_647
O10 Co3 O12 83.8(3) 3_545 4_647
O10 Co3 C18 82.4(3) 3_545 4_647
O11 Co3 C18 29.4(3) 4_647 4_647
O12 Co3 O11 59.9(2) 4_647 4_647
O12 Co3 C18 30.7(3) 4_647 4_647
O13 Co3 O5 99.7(2) . 4_656
O13 Co3 O8 102.9(3) . .
O13 Co3 O10 87.4(3) . 3_545
O13 Co3 O11 94.3(2) . 4_647
O13 Co3 O12 153.1(2) . 4_647
O13 Co3 C18 122.8(3) . 4_647
O12 Na1A Na1A 91.6(2) . 2_657
O12 Na1A O16 132.7(4) . .
O12 Na1A O19 80.0(3) . 2_657
O12 Na1A O19 107.0(3) . .
O16 Na1A Na1A 82.2(4) . 2_657
O16 Na1A O19 65.7(4) . 2_657
O19 Na1A Na1A 39.3(2) 2_657 2_657
O19 Na1A Na1A 44.5(2) . 2_657
O19 Na1A O16 100.8(5) . .
O19 Na1A O19 83.8(3) . 2_657
O20 Na1A Na1A 137.3(4) . 2_657
O20 Na1A O12 117.1(4) . .
O20 Na1A O16 97.5(5) . .
O20 Na1A O19 162.3(4) . 2_657
O20 Na1A O19 94.7(4) . .
C7 O1 Co1 116.4(6) . .
C7 O2 Co2 138.0(6) . .
C8 O3 Co2 126.3(6) . 2_656
C9 O5 Co3 123.0(6) . 4_646
C9 O6 Co2 122.0(6) . 4_646
C16 O7 Co2 135.6(7) . .
C16 O8 Co3 122.9(6) . .
C17 O9 Co1 103.5(8) . 3_455
C17 O10 Co3 146.6(8) . 3_455
C18 O11 Co3 89.4(5) . 4_657
Co3 O12 Na1A 113.3(3) 4_657 .
C18 O12 Co3 88.9(5) . 4_657
C18 O12 Na1A 133.2(7) . .
Co1 O13 Co2 101.7(3) . .
Co1 O13 Co3 105.9(3) . .
Co1 O13 H13 123(10) . .
Co2 O13 H13 110(10) . .
Co3 O13 Co2 111.9(3) . .
Co3 O13 H13 104(10) . .
Co2 O14 H14A 114.2 . .
Co2 O14 H14B 114.9 . .
H14A O14 H14B 103.4 . .
C19 O15 Co1 133.5(10) . .
C23 O16 Na1A 143.4(16) . .
Na1A O19 Na1A 96.1(3) . 2_657
Na1A O19 H19A 110.5 2_657 .
Na1A O19 H19A 115.0 . .
Na1A O19 H19B 114.5 . .
Na1A O19 H19B 110.8 2_657 .
H19A O19 H19B 109.3 . .
Na1A O20 H20A 114.1 . .
Na1A O20 H20B 129.0 . .
H20A O20 H20B 114.3 . .
C19 N1 C21 127.1(17) . .
C19 N1 C22 120.5(15) . .
C21 N1 C22 112.4(18) . .
C23 N2 C25 144(3) . .
C23 N2 C26 107(2) . .
C25 N2 C26 109(2) . .
C2 C1 C6 119.2(8) . .
C2 C1 C7 118.9(8) . .
C6 C1 C7 121.9(8) . .
C1 C2 H2 119.6 . .
C3 C2 C1 120.8(8) . .
C3 C2 H2 119.6 . .
C2 C3 C8 119.5(8) . .
C4 C3 C2 120.1(8) . .
C4 C3 C8 120.3(8) . .
C3 C4 H4 119.7 . .
C3 C4 C5 120.6(8) . .
C5 C4 H4 119.7 . .
C4 C5 C9 122.1(8) . .
C6 C5 C4 118.9(8) . .
C6 C5 C9 118.9(8) . .
C1 C6 H6 119.9 . .
C5 C6 C1 120.3(8) . .
C5 C6 H6 119.9 . .
O1 C7 C1 118.1(8) . .
O2 C7 O1 126.2(8) . .
O2 C7 C1 115.6(8) . .
O3 C8 C3 116.4(8) . .
O4 C8 O3 124.1(8) . .
O4 C8 C3 119.5(8) . .
O5 C9 O6 125.1(8) . .
O5 C9 C5 118.1(8) . .
O6 C9 C5 116.8(8) . .
C11 C10 C15 119.1(9) . .
C11 C10 C16 119.5(8) . .
C15 C10 C16 121.2(9) . .
C10 C11 H11 119.6 . .
C10 C11 C12 120.7(8) . .
C12 C11 H11 119.6 . .
C11 C12 C17 121.6(9) . .
C13 C12 C11 120.5(8) . .
C13 C12 C17 117.6(9) . .
C12 C13 H13A 120.3 . .
C12 C13 C14 119.4(9) . .
C14 C13 H13A 120.3 . .
C13 C14 C18 119.9(8) . .
C15 C14 C13 119.4(8) . .
C15 C14 C18 120.4(8) . .
C10 C15 H15 119.6 . .
C14 C15 C10 120.8(9) . .
C14 C15 H15 119.6 . .
O7 C16 O8 127.5(9) . .
O7 C16 C10 116.0(9) . .
O8 C16 C10 116.5(8) . .
O9 C17 C12 118.5(11) . .
O10 C17 O9 123.4(10) . .
O10 C17 C12 118.1(10) . .
O11 C18 Co3 61.2(5) . 4_657
O11 C18 O12 121.1(8) . .
O11 C18 C14 120.8(9) . .
O12 C18 Co3 60.3(5) . 4_657
O12 C18 C14 118.2(8) . .
C14 C18 Co3 173.2(7) . 4_657
O15 C19 N1 117.3(14) . .
O15 C19 C20 122.8(16) . .
N1 C19 C20 119.9(15) . .
C19 C20 H20C 109.5 . .
C19 C20 H20D 109.5 . .
C19 C20 H20E 109.5 . .
H20C C20 H20D 109.5 . .
H20C C20 H20E 109.5 . .
H20D C20 H20E 109.5 . .
N1 C21 H21A 109.5 . .
N1 C21 H21B 109.5 . .
N1 C21 H21C 109.5 . .
H21A C21 H21B 109.5 . .
H21A C21 H21C 109.5 . .
H21B C21 H21C 109.5 . .
N1 C22 H22A 109.5 . .
N1 C22 H22B 109.5 . .
N1 C22 H22C 109.5 . .
H22A C22 H22B 109.5 . .
H22A C22 H22C 109.5 . .
H22B C22 H22C 109.5 . .
O16 C23 C24 126(2) . .
N2 C23 O16 132(3) . .
N2 C23 C24 102(2) . .
C23 C24 H24A 109.5 . .
C23 C24 H24B 109.5 . .
C23 C24 H24C 109.5 . .
H24A C24 H24B 109.5 . .
H24A C24 H24C 109.5 . .
H24B C24 H24C 109.5 . .
N2 C25 H25A 109.5 . .
N2 C25 H25B 109.5 . .
N2 C25 H25C 109.5 . .
H25A C25 H25B 109.5 . .
H25A C25 H25C 109.5 . .
H25B C25 H25C 109.5 . .
N2 C26 H26A 115.4 . .
N2 C26 H26B 107.3 . .
N2 C26 H26C 105.6 . .
H26A C26 H26B 109.5 . .
H26A C26 H26C 109.4 . .
H26B C26 H26C 109.5 . .
C27 N3 C29 125(4) . .
C27 N3 C30 121(3) . .
C30 N3 C29 114(4) . .
O17 C27 C28 128(3) . .
N3 C27 O17 111(3) . .
N3 C27 C28 122(4) . .
C27 C28 H28A 109.5 . .
C27 C28 H28B 109.5 . .
C27 C28 H28C 109.5 . .
H28A C28 H28B 109.5 . .
H28A C28 H28C 109.5 . .
H28B C28 H28C 109.5 . .
N3 C29 H29A 109.5 . .
N3 C29 H29B 109.5 . .
N3 C29 H29C 109.5 . .
H29A C29 H29B 109.5 . .
H29A C29 H29C 109.5 . .
H29B C29 H29C 109.5 . .
N3 C30 H30A 109.6 . .
N3 C30 H30B 109.1 . .
N3 C30 H30C 109.7 . .
H30A C30 H30B 109.5 . .
H30A C30 H30C 109.5 . .
H30B C30 H30C 109.5 . .
H18A O18 H18B 110.0 . .

loop_
_geom_bond_atom_site_label_1
_geom_bond_atom_site_label_2
_geom_bond_distance
_geom_bond_site_symmetry_2
Co1 O1 1.992(7) .
Co1 O9 2.038(9) 3_545
Co1 O13 1.978(6) .
Co1 O15 2.053(10) .
Co2 O2 2.081(7) .
Co2 O3 2.112(6) 2_656
Co2 O6 2.221(7) 4_656
Co2 O7 2.068(7) .
Co2 O13 2.054(7) .
Co2 O14 2.102(7) .
Co3 O5 2.112(6) 4_656
Co3 O8 2.038(7) .
Co3 O10 2.117(9) 3_545
Co3 O11 2.207(6) 4_647
Co3 O12 2.189(7) 4_647
Co3 O13 2.037(6) .
Co3 C18 2.518(9) 4_647
Na1A Na1A 3.678(11) 2_657
Na1A O12 2.304(9) .
Na1A O16 2.377(14) .
Na1A O19 2.345(11) .
Na1A O19 2.593(10) 2_657
Na1A O20 2.297(9) .
O1 C7 1.242(11) .
O2 C7 1.239(11) .
O3 Co2 2.112(6) 2_656
O3 C8 1.271(11) .
O4 C8 1.252(11) .
O5 Co3 2.112(6) 4_646
O5 C9 1.257(11) .
O6 Co2 2.221(7) 4_646
O6 C9 1.262(11) .
O7 C16 1.239(11) .
O8 C16 1.264(12) .
O9 Co1 2.038(9) 3_455
O9 C17 1.272(14) .
O10 Co3 2.117(9) 3_455
O10 C17 1.237(15) .
O11 Co3 2.207(6) 4_657
O11 C18 1.235(11) .
O12 Co3 2.189(7) 4_657
O12 C18 1.287(11) .
O13 H13 0.83(3) .
O14 H14A 0.9506 .
O14 H14B 0.9532 .
O15 C19 1.262(18) .
O16 C23 1.24(2) .
O19 Na1A 2.593(10) 2_657
O19 H19A 0.8492 .
O19 H19B 0.8294 .
O20 H20A 0.8605 .
O20 H20B 0.8696 .
N1 C19 1.31(2) .
N1 C21 1.45(2) .
N1 C22 1.49(2) .
N2 C23 1.14(3) .
N2 C25 1.42(3) .
N2 C26 1.70(3) .
C1 C2 1.395(13) .
C1 C6 1.402(12) .
C1 C7 1.509(12) .
C2 H2 0.9500 .
C2 C3 1.382(12) .
C3 C4 1.379(13) .
C3 C8 1.509(12) .
C4 H4 0.9500 .
C4 C5 1.409(13) .
C5 C6 1.401(12) .
C5 C9 1.507(12) .
C6 H6 0.9500 .
C10 C11 1.385(14) .
C10 C15 1.403(12) .
C10 C16 1.510(12) .
C11 H11 0.9500 .
C11 C12 1.400(14) .
C12 C13 1.390(13) .
C12 C17 1.519(14) .
C13 H13A 0.9500 .
C13 C14 1.411(13) .
C14 C15 1.400(13) .
C14 C18 1.503(12) .
C15 H15 0.9500 .
C18 Co3 2.518(9) 4_657
C19 C20 1.50(2) .
C20 H20C 0.9800 .
C20 H20D 0.9800 .
C20 H20E 0.9800 .
C21 H21A 0.9800 .
C21 H21B 0.9800 .
C21 H21C 0.9800 .
C22 H22A 0.9800 .
C22 H22B 0.9800 .
C22 H22C 0.9800 .
C23 C24 1.53(3) .
C24 H24A 0.9800 .
C24 H24B 0.9800 .
C24 H24C 0.9800 .
C25 H25A 0.9800 .
C25 H25B 0.9800 .
C25 H25C 0.9800 .
C26 H26A 0.9598 .
C26 H26B 0.9597 .
C26 H26C 0.9599 .
O17 C27 1.40(4) .
N3 C27 1.22(4) .
N3 C29 1.61(5) .
N3 C30 1.59(5) .
C27 C28 1.48(5) .
C28 H28A 0.9800 .
C28 H28B 0.9800 .
C28 H28C 0.9800 .
C29 H29A 0.9800 .
C29 H29B 0.9800 .
C29 H29C 0.9800 .
C30 H30A 0.9599 .
C30 H30B 0.9601 .
C30 H30C 0.9600 .
O18 H18A 0.8948 .
O18 H18B 0.8323 .

loop_
_geom_torsion_atom_site_label_1
_geom_torsion_atom_site_label_2
_geom_torsion_atom_site_label_3
_geom_torsion_atom_site_label_4
_geom_torsion
_geom_torsion_site_symmetry_1
_geom_torsion_site_symmetry_4
Co1 O1 C7 O2 10.4(14) . .
Co1 O1 C7 C1 -166.4(6) . .
Co1 O9 C17 O10 -4.1(15) 3_455 .
Co1 O9 C17 C12 174.8(8) 3_455 .
Co1 O15 C19 N1 -162.8(12) . .
Co1 O15 C19 C20 19(3) . .
Co2 O2 C7 O1 22.4(17) . .
Co2 O2 C7 C1 -160.7(7) . .
Co2 O3 C8 O4 37.6(13) 2_656 .
Co2 O3 C8 C3 -140.3(7) 2_656 .
Co2 O6 C9 O5 59.2(14) 4_646 .
Co2 O6 C9 C5 -121.6(8) 4_646 .
Co2 O7 C16 O8 38.5(16) . .
Co2 O7 C16 C10 -143.6(8) . .
Co3 O5 C9 O6 -10.0(15) 4_646 .
Co3 O5 C9 C5 170.8(6) 4_646 .
Co3 O8 C16 O7 -10.0(15) . .
Co3 O8 C16 C10 172.2(6) . .
Co3 O10 C17 O9 -57(2) 3_455 .
Co3 O10 C17 C12 124.0(13) 3_455 .
Co3 O11 C18 O12 8.0(10) 4_657 .
Co3 O11 C18 C14 -172.5(8) 4_657 .
Co3 O12 C18 O11 -8.1(10) 4_657 .
Co3 O12 C18 C14 172.4(8) 4_657 .
Na1A O12 C18 Co3 121.7(8) . 4_657
Na1A O12 C18 O11 113.6(10) . .
Na1A O12 C18 C14 -65.9(12) . .
Na1A O16 C23 N2 168(3) . .
Na1A O16 C23 C24 -15(5) . .
C1 C2 C3 C4 2.1(15) . .
C1 C2 C3 C8 179.5(9) . .
C2 C1 C6 C5 2.0(14) . .
C2 C1 C7 O1 -175.1(9) . .
C2 C1 C7 O2 7.7(13) . .
C2 C3 C4 C5 -2.2(15) . .
C2 C3 C8 O3 20.6(13) . .
C2 C3 C8 O4 -157.4(10) . .
C3 C4 C5 C6 2.2(15) . .
C3 C4 C5 C9 179.2(9) . .
C4 C3 C8 O3 -162.0(9) . .
C4 C3 C8 O4 20.0(14) . .
C4 C5 C6 C1 -2.1(14) . .
C4 C5 C9 O5 22.2(15) . .
C4 C5 C9 O6 -157.0(10) . .
C6 C1 C2 C3 -2.0(14) . .
C6 C1 C7 O1 6.9(14) . .
C6 C1 C7 O2 -170.2(9) . .
C6 C5 C9 O5 -160.8(9) . .
C6 C5 C9 O6 20.0(14) . .
C7 C1 C2 C3 180.0(9) . .
C7 C1 C6 C5 180.0(9) . .
C8 C3 C4 C5 -179.5(9) . .
C9 C5 C6 C1 -179.2(9) . .
C10 C11 C12 C13 1.1(15) . .
C10 C11 C12 C17 -171.9(10) . .
C11 C10 C15 C14 -2.2(15) . .
C11 C10 C16 O7 28.2(13) . .
C11 C10 C16 O8 -153.8(10) . .
C11 C12 C13 C14 0.9(15) . .
C11 C12 C17 O9 -22.1(16) . .
C11 C12 C17 O10 156.8(11) . .
C12 C13 C14 C15 -3.5(15) . .
C12 C13 C14 C18 -177.3(9) . .
C13 C12 C17 O9 164.7(11) . .
C13 C12 C17 O10 -16.4(16) . .
C13 C14 C15 C10 4.2(15) . .
C13 C14 C18 O11 158.9(10) . .
C13 C14 C18 O12 -21.6(14) . .
C15 C10 C11 C12 -0.5(15) . .
C15 C10 C16 O7 -156.3(9) . .
C15 C10 C16 O8 21.7(14) . .
C15 C14 C18 O11 -14.9(14) . .
C15 C14 C18 O12 164.6(9) . .
C16 C10 C11 C12 175.1(9) . .
C16 C10 C15 C14 -177.7(9) . .
C17 C12 C13 C14 174.2(9) . .
C18 C14 C15 C10 178.0(9) . .
C21 N1 C19 O15 -170(2) . .
C21 N1 C19 C20 8(3) . .
C22 N1 C19 O15 11(3) . .
C22 N1 C19 C20 -171(2) . .
C25 N2 C23 O16 -179(3) . .
C25 N2 C23 C24 4(6) . .
C26 N2 C23 O16 -4(5) . .
C26 N2 C23 C24 179(2) . .
C29 N3 C27 O17 -176(3) . .
C29 N3 C27 C28 6(4) . .
C30 N3 C27 O17 5(3) . .
C30 N3 C27 C28 -173(3) . .
